data_7702439
loop_
_publ_author_name
'Cecconi, Franco'
'Ghilardi, Carlo A.'
'Lorenzo Luis, Pablo A.'
'Midollini, Stefano'
'Orlandini, Annabella'
'Dakternieks, Dainis'
'Duthie, Andrew'
'Dominguez, Sixto'
'Berti, Elisabetta'
'Vacca, Alberto'

_publ_section_title
;
 Complexes of the tripodal nitrilotrimethylenetrisphosphonic (H6L) and
 P,P&#x2032;,P&#x200A;&#x2033;-triphenylnitrilotrimethylenetrisphosphinic
 (H3L\%) acids with the copper(II) ion. Synthesis and characterization of
 [Hpy][Cu(H3L)(H2O)] and [Cu(HL\%)(py)]2&#x00B7;2Me2CO&#x2020;
;
_journal_issue 2
_journal_name_full 'Journal of the Chemical Society, Dalton Transactions'
_journal_page_first 211
_journal_paper_doi 10.1039/b004576o
_journal_year 2001
_chemical_formula_sum 'C8 H17 Cu N2 O10 P3'
_chemical_formula_weight 457.69
_chemical_name_systematic
;
 (Nitrilo-tris(methylenephosphonate)copper(II)(water),Pyridonium
;
_space_group_IT_number 61
_space_group_name_Hall '-P 2bc 2ac'
_space_group_name_H-M_alt 'P c a b'
_symmetry_cell_setting orthorhombic
_symmetry_space_group_name_H-M 'P c a b'
_atom_sites_solution_hydrogens geom
_atom_sites_solution_primary direct
_atom_sites_solution_secondary difmap
_audit_creation_method SHELXL
_cell_angle_alpha 90.00(4)
_cell_angle_beta 90.00(4)
_cell_angle_gamma 90.00(4)
_cell_formula_units_Z 8
_cell_length_a 10.982(5)
_cell_length_b 15.846(9)
_cell_length_c 18.236(6)
_cell_measurement_temperature 293(2)
_cell_volume 3173(3)
_computing_molecular_graphics 'ORTEP (Johnson,1976; Zsolnai, 1994)'
_computing_structure_refinement 'SHELXL-93 (Sheldrick, 1993)'
_computing_structure_solution SIR-92
_diffrn_ambient_temperature 293(2)
_diffrn_measurement_device 'enraf nonius cad4'
_diffrn_measurement_method omega-2theta
_diffrn_radiation_monochromator graphite
_diffrn_radiation_source 'fine-focus sealed tube'
_diffrn_radiation_type MoK\a
_diffrn_radiation_wavelength 0.71070
_diffrn_reflns_av_R_equivalents 0.0000
_diffrn_reflns_av_sigmaI/netI 0.0922
_diffrn_reflns_limit_h_max 11
_diffrn_reflns_limit_h_min 0
_diffrn_reflns_limit_k_max 16
_diffrn_reflns_limit_k_min 0
_diffrn_reflns_limit_l_max 18
_diffrn_reflns_limit_l_min 0
_diffrn_reflns_number 1941
_diffrn_reflns_theta_max 21.97
_diffrn_reflns_theta_min 2.52
_diffrn_standards_interval_time 120
_diffrn_standards_number 3
_exptl_absorpt_coefficient_mu 1.734
_exptl_crystal_colour 'pale blue'
_exptl_crystal_density_diffrn 1.916
_exptl_crystal_description parallelepiped
_exptl_crystal_F_000 1864
_exptl_crystal_size_max 0.275
_exptl_crystal_size_min 0.10
_refine_diff_density_max 0.671
_refine_diff_density_min -0.588
_refine_diff_density_rms 0.116
_refine_ls_extinction_method none
_refine_ls_goodness_of_fit_all 1.026
_refine_ls_goodness_of_fit_obs 1.082
_refine_ls_matrix_type full
_refine_ls_number_parameters 160
_refine_ls_number_reflns 1941
_refine_ls_number_restraints 0
_refine_ls_restrained_S_all 1.026
_refine_ls_restrained_S_obs 1.082
_refine_ls_R_factor_all 0.1159
_refine_ls_R_factor_obs 0.0509
_refine_ls_shift/esd_max -.805
_refine_ls_shift/esd_mean 0.244
_refine_ls_structure_factor_coef Fsqd
_refine_ls_weighting_details 'w=1/[\s^2^(Fo^2^)+(0.0540P)^2^+12.7661P] where P=(Fo^2^+2Fc^2^)/3'
_refine_ls_weighting_scheme calc
_refine_ls_wR_factor_all 0.1313
_refine_ls_wR_factor_obs 0.1097
_reflns_number_observed 1275
_reflns_number_total 1941
_reflns_observed_criterion >2sigma(I)
_cod_data_source_file b004576o.txt
_cod_data_source_block coppermonomer
_cod_depositor_comments
;
The following automatic conversions were performed:

data item '_refine_ls_weighting_scheme' value 'calc
w=1/[\s^2^(Fo^2^)+(0.0540P)^2^+12.7661P] where P=(Fo^2^+2Fc^2^)/3'
was changed to 'calc'. A new data item '_refine_ls_weighting_details'
was created with the value set to
'w=1/[\s^2^(Fo^2^)+(0.0540P)^2^+12.7661P] where P=(Fo^2^+2Fc^2^)/3'.

Automatic conversion script
Id: cif_fix_values 6909 2019-04-08 15:41:33Z antanas 
;
_cod_original_cell_volume 3173.4(25)
_cod_original_sg_symbol_H-M Pcab
_cod_database_code 7702439

loop_
_symmetry_equiv_pos_as_xyz
'x, y, z'
'-x, -y+1/2, z+1/2'
'x+1/2, -y, -z+1/2'
'-x+1/2, y+1/2, -z'
'-x, -y, -z'
'x, y-1/2, -z-1/2'
'-x-1/2, y, z-1/2'
'x-1/2, -y-1/2, z'

loop_
_atom_site_aniso_label
_atom_site_aniso_U_11
_atom_site_aniso_U_22
_atom_site_aniso_U_33
_atom_site_aniso_U_23
_atom_site_aniso_U_13
_atom_site_aniso_U_12
Cu 0.0186(6) 0.0221(6) 0.0218(6) 0.0028(5) -0.0014(5) -0.0005(5)
P1 0.0245(14) 0.0227(13) 0.0163(12) -0.0037(11) -0.0022(11) 0.0017(11)
P2 0.0232(14) 0.0250(14) 0.0201(14) 0.0073(11) -0.0023(11) -0.0017(12)
P3 0.0227(13) 0.0147(12) 0.0238(13) -0.0014(10) -0.0019(12) -0.0006(11)
N 0.022(4) 0.018(4) 0.012(4) 0.001(3) 0.002(3) 0.004(3)
O1 0.025(4) 0.027(3) 0.025(3) -0.006(3) -0.006(3) 0.005(3)
O2 0.035(4) 0.021(3) 0.032(4) -0.003(3) -0.006(3) 0.009(3)
O3 0.044(4) 0.052(4) 0.017(3) 0.000(3) 0.002(3) -0.006(4)
O4 0.023(4) 0.037(4) 0.041(4) 0.020(3) -0.007(3) -0.008(3)
O5 0.053(5) 0.025(4) 0.030(4) -0.005(3) 0.004(3) -0.008(3)
O6 0.036(4) 0.026(3) 0.031(4) 0.014(3) -0.001(3) 0.001(3)
O7 0.024(3) 0.014(3) 0.039(4) -0.002(3) -0.009(3) 0.003(3)
O8 0.028(4) 0.029(4) 0.031(4) -0.011(3) 0.010(3) 0.003(3)
O9 0.033(4) 0.020(3) 0.031(4) 0.008(3) 0.002(3) -0.001(3)
OW 0.020(3) 0.044(4) 0.037(4) 0.013(4) 0.002(3) -0.004(3)

loop_
_atom_site_label
_atom_site_type_symbol
_atom_site_fract_x
_atom_site_fract_y
_atom_site_fract_z
_atom_site_U_iso_or_equiv
_atom_site_thermal_displace_type
_atom_site_occupancy
_atom_site_calc_flag
_atom_site_refinement_flags
Cu Cu 0.14854(9) 0.10023(6) 0.11839(6) 0.0208(3) Uani 1 d .
P1 P 0.2980(2) 0.04118(14) -0.01236(12) 0.0211(6) Uani 1 d .
P2 P 0.2886(2) 0.02251(14) 0.23715(12) 0.0228(6) Uani 1 d .
P3 P 0.2329(2) 0.27772(13) 0.10875(13) 0.0204(6) Uani 1 d .
N N 0.3350(6) 0.1211(4) 0.1195(3) 0.018(2) Uani 1 d .
O1 O 0.1651(5) 0.0546(4) 0.0074(3) 0.0257(15) Uani 1 d .
O2 O 0.3382(5) -0.0488(3) 0.0143(3) 0.029(2) Uani 1 d .
O3 O 0.3308(6) 0.0560(4) -0.0901(3) 0.038(2) Uani 1 d .
O4 O 0.1683(5) 0.0197(4) 0.1968(3) 0.034(2) Uani 1 d .
O5 O 0.2884(6) 0.0909(4) 0.2979(3) 0.036(2) Uani 1 d .
O6 O 0.3284(5) -0.0611(4) 0.2668(3) 0.031(2) Uani 1 d .
O7 O 0.1305(5) 0.2196(3) 0.0856(3) 0.0259(15) Uani 1 d .
O8 O 0.1842(5) 0.3326(4) 0.1735(3) 0.029(2) Uani 1 d .
O9 O 0.2871(5) 0.3306(4) 0.0494(3) 0.028(2) Uani 1 d .
OW O -0.0256(5) 0.0786(4) 0.1185(3) 0.034(2) Uani 1 d .
C1 C 0.3836(8) 0.1144(5) 0.0429(4) 0.019(2) Uiso 1 d .
H11 H 0.4679(8) 0.0962(5) 0.0448(4) 0.023 Uiso 1 calc R
H22 H 0.3815(8) 0.1696(5) 0.0200(4) 0.023 Uiso 1 calc R
C2 C 0.3936(8) 0.0586(5) 0.1693(5) 0.022(2) Uiso 1 d .
H21 H 0.4633(8) 0.0843(5) 0.1931(5) 0.026 Uiso 1 calc R
H22 H 0.4226(8) 0.0109(5) 0.1408(5) 0.026 Uiso 1 calc R
C3 C 0.3484(8) 0.2082(5) 0.1487(4) 0.019(2) Uiso 1 d .
H31 H 0.4289(8) 0.2295(5) 0.1371(4) 0.023 Uiso 1 calc R
H32 H 0.3398(8) 0.2075(5) 0.2016(4) 0.023 Uiso 1 calc R
C4 C -0.0535(6) 0.6347(3) 0.6070(4) 0.047(3) Uiso 1 d G
H4 H -0.0828(6) 0.5809(3) 0.5967(4) 0.056 Uiso 1 calc R
C5 C -0.1115(5) 0.6845(4) 0.6591(4) 0.066(4) Uiso 1 d G
H5 H -0.1797(7) 0.6641(6) 0.6836(5) 0.079 Uiso 1 calc R
C6 C -0.0676(6) 0.7648(4) 0.6746(4) 0.059(3) Uiso 1 d G
H6 H -0.1064(9) 0.7982(6) 0.7095(5) 0.071 Uiso 1 calc R
C7 C 0.0343(7) 0.7953(3) 0.6380(4) 0.062(4) Uiso 1 d G
H7 H 0.0637(9) 0.8491(4) 0.6483(6) 0.074 Uiso 1 calc R
C8 C 0.0924(5) 0.7455(4) 0.5859(3) 0.051(3) Uiso 1 d G
H8 H 0.1605(7) 0.7659(6) 0.5614(5) 0.062 Uiso 1 calc R
N1 N 0.0485(6) 0.6652(4) 0.5704(3) 0.041(2) Uiso 1 d G

loop_
_atom_type_symbol
_atom_type_description
_atom_type_scat_dispersion_real
_atom_type_scat_dispersion_imag
_atom_type_scat_source
C C 0.0033 0.0016 'International Tables Vol C Tables 4.2.6.8 and 6.1.1.4'
H H 0.0000 0.0000 'International Tables Vol C Tables 4.2.6.8 and 6.1.1.4'
N N 0.0061 0.0033 'International Tables Vol C Tables 4.2.6.8 and 6.1.1.4'
O O 0.0106 0.0060 'International Tables Vol C Tables 4.2.6.8 and 6.1.1.4'
P P 0.1023 0.0942 'International Tables Vol C Tables 4.2.6.8 and 6.1.1.4'
Cu Cu 0.3201 1.2651 'International Tables Vol C Tables 4.2.6.8 and 6.1.1.4'

loop_
_geom_angle_atom_site_label_1
_geom_angle_atom_site_label_2
_geom_angle_atom_site_label_3
_geom_angle
O4 Cu OW 89.6(3)
O4 Cu O7 149.5(3)
OW Cu O7 94.0(3)
O4 Cu N 89.3(2)
OW Cu N 178.9(3)
O7 Cu N 87.1(2)
O4 Cu O1 117.7(3)
OW Cu O1 91.4(2)
O7 Cu O1 92.5(2)
N Cu O1 88.8(2)
O3 P1 O1 116.0(4)
O3 P1 O2 111.9(4)
O1 P1 O2 108.9(3)
O3 P1 C1 107.8(4)
O1 P1 C1 106.2(4)
O2 P1 C1 105.3(4)
O6 P2 O4 113.9(4)
O6 P2 O5 111.2(4)
O4 P2 O5 111.6(4)
O6 P2 C2 110.2(4)
O4 P2 C2 103.7(4)
O5 P2 C2 105.8(4)
O9 P3 O7 115.8(3)
O9 P3 O8 111.9(3)
O7 P3 O8 107.2(3)
O9 P3 C3 110.5(4)
O7 P3 C3 105.1(3)
O8 P3 C3 105.8(4)
C3 N C2 110.9(6)
C3 N C1 111.3(6)
C2 N C1 111.4(6)
C3 N Cu 104.5(5)
C2 N Cu 109.1(5)
C1 N Cu 109.3(5)
P1 O1 Cu 110.6(3)
P2 O4 Cu 116.1(3)
P3 O7 Cu 114.8(3)
N C1 P1 112.4(5)
N C2 P2 110.8(6)
N C3 P3 110.3(5)
C5 C4 N1 120.0
C6 C5 C4 120.0
C5 C6 C7 120.0
C8 C7 C6 120.0
C7 C8 N1 120.0
C8 N1 C4 120.0

loop_
_geom_bond_atom_site_label_1
_geom_bond_atom_site_label_2
_geom_bond_distance
Cu O4 1.928(6)
Cu OW 1.943(6)
Cu O7 1.994(6)
Cu N 2.074(7)
Cu O1 2.156(6)
P1 O3 1.481(6)
P1 O1 1.519(6)
P1 O2 1.570(6)
P1 C1 1.802(8)
P2 O6 1.497(6)
P2 O4 1.513(6)
P2 O5 1.551(6)
P2 C2 1.786(8)
P3 O9 1.493(6)
P3 O7 1.515(6)
P3 O8 1.560(6)
P3 C3 1.831(8)
N C3 1.487(10)
N C2 1.490(10)
N C1 1.500(10)
C4 C5 1.39
C4 N1 1.39
C5 C6 1.39
C6 C7 1.39
C7 C8 1.39
C8 N1 1.39
